data_4509085
loop_
_publ_author_name
'Fan, Yan'
'Zhao, Yunfeng'
'Ye, Ling'
'Li, Bao'
'Yang, Guangdi'
'Wang, Yue'

_publ_section_title
;
 Polymorphs and Pseudopolymorphs ofN,N-Di(n-butyl)Quinacridone: Structures
 and Solid-State Luminescence Properties
;
_journal_issue 3
_journal_name_full 'Crystal Growth &amp; Design'
_journal_page_first 1421
_journal_paper_doi 10.1021/cg800785u
_journal_volume 9
_journal_year 2009
_chemical_formula_sum 'C29 H29 Cl3 N2 O2'
_chemical_formula_weight 543.89
_chemical_name_systematic
; 
 ? 
;
_space_group_IT_number 2
_symmetry_cell_setting triclinic
_symmetry_space_group_name_Hall '-P 1'
_symmetry_space_group_name_H-M 'P -1'
_atom_sites_solution_hydrogens geom
_atom_sites_solution_primary direct
_atom_sites_solution_secondary difmap
_audit_creation_method SHELXL-97
_cell_angle_alpha 109.12(3)
_cell_angle_beta 94.83(3)
_cell_angle_gamma 90.82(3)
_cell_formula_units_Z 2
_cell_length_a 5.0722(10)
_cell_length_b 15.926(3)
_cell_length_c 17.571(4)
_cell_measurement_reflns_used 5987
_cell_measurement_temperature 293(2)
_cell_measurement_theta_max 27.61
_cell_measurement_theta_min 3
_cell_volume 1335.0(5)
_computing_cell_refinement PROCESS-AUTO
_computing_data_collection PROCESS-AUTO
_computing_data_reduction PROCESS-AUTO
_computing_molecular_graphics 'SHELXL-97 (Sheldrick, 1997)'
_computing_publication_material 'SHELXL-97 (Sheldrick, 1997)'
_computing_structure_refinement 'SHELXL-97 (Sheldrick, 1997)'
_computing_structure_solution 'SHELXS-97 (Sheldrick, 1990)'
_diffrn_ambient_temperature 293(2)
_diffrn_detector_area_resol_mean none
_diffrn_measured_fraction_theta_full 0.933
_diffrn_measured_fraction_theta_max 0.933
_diffrn_measurement_device_type 'Omega scan'
_diffrn_measurement_method 10.0
_diffrn_radiation_monochromator graphite
_diffrn_radiation_source 'fine-focus sealed tube'
_diffrn_radiation_type MoK\a
_diffrn_radiation_wavelength 0.71073
_diffrn_reflns_av_R_equivalents 0.1244
_diffrn_reflns_av_sigmaI/netI 0.2125
_diffrn_reflns_limit_h_max 6
_diffrn_reflns_limit_h_min -6
_diffrn_reflns_limit_k_max 20
_diffrn_reflns_limit_k_min -20
_diffrn_reflns_limit_l_max 22
_diffrn_reflns_limit_l_min -22
_diffrn_reflns_number 12637
_diffrn_reflns_theta_full 27.48
_diffrn_reflns_theta_max 27.48
_diffrn_reflns_theta_min 3.00
_diffrn_standards_decay_% none
_diffrn_standards_interval_count none
_diffrn_standards_interval_time none
_diffrn_standards_number none
_exptl_absorpt_coefficient_mu 0.373
_exptl_absorpt_correction_T_max 0.9658
_exptl_absorpt_correction_T_min 0.8737
_exptl_absorpt_correction_type multi-scan
_exptl_absorpt_process_details
;   
Higash,T(1995) Progrom for Absorption Correcttion.
Rigaku Corporation,Tokyo,Japan. 
;
_exptl_crystal_colour red
_exptl_crystal_density_diffrn 1.353
_exptl_crystal_density_meas ?
_exptl_crystal_density_method 'not measured'
_exptl_crystal_description needle
_exptl_crystal_F_000 568
_exptl_crystal_size_max 0.37
_exptl_crystal_size_mid 0.14
_exptl_crystal_size_min 0.09
_refine_diff_density_max 0.200
_refine_diff_density_min -0.219
_refine_diff_density_rms 0.051
_refine_ls_extinction_method none
_refine_ls_goodness_of_fit_ref 0.973
_refine_ls_hydrogen_treatment mixed
_refine_ls_matrix_type full
_refine_ls_number_parameters 385
_refine_ls_number_reflns 5745
_refine_ls_number_restraints 10
_refine_ls_restrained_S_all 0.974
_refine_ls_R_factor_all 0.2579
_refine_ls_R_factor_gt 0.0935
_refine_ls_shift/su_max 0.023
_refine_ls_shift/su_mean 0.002
_refine_ls_structure_factor_coef Fsqd
_refine_ls_weighting_details 'calc w=1/[\s^2^(Fo^2^)+(0.0933P)^2^+0.0000P] where P=(Fo^2^+2Fc^2^)/3'
_refine_ls_weighting_scheme calc
_refine_ls_wR_factor_gt 0.1928
_refine_ls_wR_factor_ref 0.2582
_reflns_number_gt 1851
_reflns_number_total 5745
_reflns_threshold_expression >2sigma(I)
_cod_data_source_file cg800785usup1.cif
_cod_data_source_block F
_cod_depositor_comments
;
The following automatic conversions were performed:

'_symmetry_cell_setting' value 'Triclinic' changed to 'triclinic'
according to /home/saulius/struct/CIF-dictionaries/cif_core.dic
dictionary named 'cif_core.dic' version 2.4.2 from 2011-04-26.

Automatic conversion script
Id: cif_fix_values 1891 2012-01-12 08:04:46Z andrius 

The following automatic conversions were performed:

'_exptl_crystal_density_meas' value 'none' was changed to '?' - the
value is perceived as not measured.

Automatic conversion script
Id: cif_fix_values 3008 2015-01-20 13:52:24Z robertas 
;
_cod_original_sg_symbol_H-M 'P-1   '
_cod_database_code 4509085

loop_
_symmetry_equiv_pos_as_xyz
'x, y, z'
'-x, -y, -z'

loop_
_atom_site_label
_atom_site_type_symbol
_atom_site_fract_x
_atom_site_fract_y
_atom_site_fract_z
_atom_site_U_iso_or_equiv
_atom_site_adp_type
_atom_site_occupancy
_atom_site_symmetry_multiplicity
_atom_site_calc_flag
_atom_site_refinement_flags
C1 C 0.4786(10) 0.8800(3) 0.3392(3) 0.0514(13) Uani 1 1 d .
C2 C 0.3099(10) 0.8111(4) 0.2852(3) 0.0607(15) Uani 1 1 d .
H2 H 0.3416 0.7521 0.2794 0.073 Uiso 1 1 calc R
C3 C 0.1009(11) 0.8312(4) 0.2415(3) 0.0675(16) Uani 1 1 d .
H3 H -0.0100 0.7853 0.2065 0.081 Uiso 1 1 calc R
C4 C 0.0490(11) 0.9177(4) 0.2478(3) 0.0647(15) Uani 1 1 d .
H4 H -0.0951 0.9303 0.2175 0.078 Uiso 1 1 calc R
C5 C 0.2132(10) 0.9850(4) 0.2994(3) 0.0600(14) Uani 1 1 d .
H5 H 0.1804 1.0437 0.3038 0.072 Uiso 1 1 calc R
C6 C 0.4265(9) 0.9672(3) 0.3449(3) 0.0509(13) Uani 1 1 d .
C7 C 0.5954(10) 1.0415(3) 0.3991(3) 0.0532(13) Uani 1 1 d .
C8 C 0.8011(9) 1.0187(3) 0.4502(3) 0.0466(12) Uani 1 1 d .
C9 C 0.9597(9) 1.0860(3) 0.5046(3) 0.0483(12) Uani 1 1 d .
H9 H 0.9326 1.1443 0.5066 0.058 Uiso 1 1 calc R
C10 C 0.8431(10) 0.9296(3) 0.4437(3) 0.0479(12) Uani 1 1 d .
C11 C 0.7558(10) 0.7688(3) 0.3738(3) 0.0583(14) Uani 1 1 d .
H11A H 0.9459 0.7681 0.3857 0.070 Uiso 1 1 calc R
H11B H 0.7133 0.7341 0.3172 0.070 Uiso 1 1 calc R
C12 C 0.6223(11) 0.7244(3) 0.4241(4) 0.0697(16) Uani 1 1 d .
H12A H 0.4362 0.7129 0.4047 0.084 Uiso 1 1 calc R
H12B H 0.6350 0.7636 0.4798 0.084 Uiso 1 1 calc R
C13 C 0.7492(15) 0.6372(4) 0.4201(5) 0.094(2) Uani 1 1 d .
H13A H 0.7589 0.6022 0.3638 0.113 Uiso 1 1 calc R
H13B H 0.9290 0.6503 0.4456 0.113 Uiso 1 1 calc R
C14 C 0.606(2) 0.5830(5) 0.4597(6) 0.142(3) Uani 1 1 d .
H14A H 0.5780 0.6191 0.5138 0.213 Uiso 1 1 calc R
H14B H 0.7096 0.5336 0.4614 0.213 Uiso 1 1 calc R
H14C H 0.4382 0.5614 0.4294 0.213 Uiso 1 1 calc R
C15 C 0.4847(9) 0.4073(3) 0.0920(3) 0.0529(13) Uani 1 1 d .
C16 C 0.3106(10) 0.3486(4) 0.1081(3) 0.0627(15) Uani 1 1 d .
H16 H 0.2929 0.2899 0.0738 0.075 Uiso 1 1 calc R
C17 C 0.1652(10) 0.3746(4) 0.1729(4) 0.0691(16) Uani 1 1 d .
H17 H 0.0488 0.3338 0.1818 0.083 Uiso 1 1 calc R
C18 C 0.1891(11) 0.4619(4) 0.2262(4) 0.0720(17) Uani 1 1 d .
H18 H 0.0885 0.4801 0.2701 0.086 Uiso 1 1 calc R
C19 C 0.3622(10) 0.5191(4) 0.2122(3) 0.0646(15) Uani 1 1 d .
H19 H 0.3805 0.5772 0.2480 0.077 Uiso 1 1 calc R
C20 C 0.5157(9) 0.4951(3) 0.1463(3) 0.0536(13) Uani 1 1 d .
C21 C 0.6989(9) 0.5590(3) 0.1355(3) 0.0522(13) Uani 1 1 d .
C22 C 0.8518(9) 0.5269(3) 0.0653(3) 0.0485(12) Uani 1 1 d .
C23 C 0.8111(9) 0.4403(3) 0.0115(3) 0.0463(12) Uani 1 1 d .
C24 C 0.9642(9) 0.4143(3) -0.0536(3) 0.0485(12) Uani 1 1 d .
H24 H 0.9430 0.3566 -0.0899 0.058 Uiso 1 1 calc R
C25 C 0.5629(9) 0.2940(3) -0.0367(3) 0.0593(14) Uani 1 1 d .
H25A H 0.6018 0.2966 -0.0891 0.071 Uiso 1 1 calc R
H25B H 0.3745 0.2803 -0.0398 0.071 Uiso 1 1 calc R
C26 C 0.7132(10) 0.2194(3) -0.0201(3) 0.0630(15) Uani 1 1 d .
H26A H 0.8930 0.2219 -0.0345 0.076 Uiso 1 1 calc R
H26B H 0.7219 0.2278 0.0373 0.076 Uiso 1 1 calc R
C27 C 0.5866(11) 0.1295(4) -0.0666(4) 0.0797(18) Uani 1 1 d .
H27A H 0.5706 0.1219 -0.1239 0.096 Uiso 1 1 calc R
H27B H 0.4098 0.1259 -0.0504 0.096 Uiso 1 1 calc R
C28 C 0.7460(15) 0.0548(4) -0.0524(5) 0.114(3) Uani 1 1 d .
H28A H 0.9188 0.0567 -0.0704 0.172 Uiso 1 1 calc R
H28B H 0.6569 -0.0014 -0.0820 0.172 Uiso 1 1 calc R
H28C H 0.7629 0.0622 0.0043 0.172 Uiso 1 1 calc R
C29 C 0.7436(14) 0.2273(5) 0.3036(4) 0.118(3) Uani 1 1 d D
Cl1 Cl 0.656(2) 0.3326(5) 0.3056(8) 0.133(3) Uani 0.60 1 d PD
Cl2 Cl 1.0510(9) 0.2315(4) 0.3559(5) 0.1234(19) Uani 0.60 1 d PD
Cl3 Cl 0.739(4) 0.1517(12) 0.2073(7) 0.261(9) Uani 0.60 1 d PD
Cl4 Cl 0.708(8) 0.3418(9) 0.336(2) 0.21(2) Uani 0.20 1 d PD
Cl5 Cl 0.572(4) 0.275(2) 0.2402(17) 0.234(15) Uani 0.20 1 d PD
Cl6 Cl 0.595(7) 0.1770(16) 0.2044(10) 0.28(3) Uani 0.20 1 d PD
Cl7 Cl 0.848(8) 0.1582(15) 0.2133(10) 0.178(17) Uani 0.20 1 d PD
Cl8 Cl 1.039(4) 0.189(2) 0.262(2) 0.37(3) Uani 0.20 1 d PD
Cl9 Cl 1.023(4) 0.2814(17) 0.366(2) 0.222(15) Uani 0.20 1 d PD
N1 N 0.6847(8) 0.8608(2) 0.3858(3) 0.0523(11) Uani 1 1 d .
N2 N 0.6247(7) 0.3818(2) 0.0241(2) 0.0507(11) Uani 1 1 d .
O1 O 0.5619(7) 1.1185(2) 0.4012(2) 0.0696(11) Uani 1 1 d .
O2 O 0.7229(7) 0.6369(2) 0.1815(2) 0.0732(11) Uani 1 1 d .
H29 H 0.621(12) 0.215(6) 0.329(5) 0.17(4) Uiso 1 1 d D

loop_
_atom_site_aniso_label
_atom_site_aniso_U_11
_atom_site_aniso_U_22
_atom_site_aniso_U_33
_atom_site_aniso_U_23
_atom_site_aniso_U_13
_atom_site_aniso_U_12
C1 0.050(3) 0.057(3) 0.045(3) 0.013(3) 0.011(3) -0.004(3)
C2 0.062(3) 0.060(3) 0.053(3) 0.010(3) 0.005(3) -0.008(3)
C3 0.067(4) 0.077(4) 0.052(4) 0.015(3) 0.002(3) -0.018(3)
C4 0.062(3) 0.076(4) 0.057(4) 0.024(3) 0.005(3) 0.003(3)
C5 0.063(3) 0.060(3) 0.057(4) 0.017(3) 0.013(3) 0.001(3)
C6 0.054(3) 0.053(3) 0.049(3) 0.018(3) 0.016(3) -0.002(3)
C7 0.059(3) 0.046(3) 0.056(3) 0.017(3) 0.012(3) -0.002(3)
C8 0.049(3) 0.042(3) 0.048(3) 0.012(2) 0.010(2) -0.007(2)
C9 0.060(3) 0.037(3) 0.053(3) 0.019(2) 0.016(3) -0.001(2)
C10 0.057(3) 0.038(3) 0.046(3) 0.007(2) 0.015(3) -0.009(2)
C11 0.066(3) 0.043(3) 0.060(3) 0.008(2) 0.013(3) -0.006(3)
C12 0.078(4) 0.058(3) 0.077(4) 0.028(3) 0.010(3) -0.003(3)
C13 0.121(5) 0.063(4) 0.104(5) 0.034(4) 0.011(4) 0.000(4)
C14 0.198(9) 0.091(5) 0.164(9) 0.072(6) 0.041(7) -0.006(6)
C15 0.042(3) 0.063(3) 0.055(3) 0.022(3) 0.002(2) 0.002(3)
C16 0.059(3) 0.059(3) 0.072(4) 0.023(3) 0.014(3) -0.006(3)
C17 0.058(3) 0.078(4) 0.082(4) 0.040(4) 0.013(3) -0.008(3)
C18 0.072(4) 0.079(4) 0.070(4) 0.027(3) 0.022(3) 0.004(3)
C19 0.069(3) 0.070(4) 0.057(4) 0.021(3) 0.018(3) 0.011(3)
C20 0.049(3) 0.058(3) 0.056(3) 0.020(3) 0.005(3) 0.011(3)
C21 0.053(3) 0.054(3) 0.051(3) 0.019(3) 0.011(3) 0.001(3)
C22 0.051(3) 0.045(3) 0.048(3) 0.013(2) 0.007(2) 0.006(2)
C23 0.043(3) 0.044(3) 0.051(3) 0.017(2) -0.001(2) 0.003(2)
C24 0.051(3) 0.046(3) 0.044(3) 0.009(2) 0.006(2) 0.006(2)
C25 0.055(3) 0.055(3) 0.065(4) 0.016(3) 0.008(3) -0.005(3)
C26 0.063(3) 0.050(3) 0.074(4) 0.020(3) 0.004(3) -0.003(3)
C27 0.076(4) 0.064(4) 0.096(5) 0.019(3) 0.022(4) -0.009(3)
C28 0.129(6) 0.068(4) 0.149(7) 0.035(5) 0.030(6) 0.008(4)
C29 0.092(6) 0.158(9) 0.131(8) 0.083(7) 0.018(6) 0.018(6)
Cl1 0.138(4) 0.149(6) 0.165(7) 0.110(5) 0.065(5) 0.052(4)
Cl2 0.079(2) 0.149(5) 0.143(4) 0.054(4) -0.001(3) -0.004(3)
Cl3 0.273(12) 0.306(17) 0.156(10) 0.022(9) -0.014(9) -0.080(11)
Cl4 0.31(4) 0.124(17) 0.25(4) 0.111(17) 0.04(3) 0.022(17)
Cl5 0.163(18) 0.39(4) 0.28(3) 0.25(3) 0.12(2) 0.15(2)
Cl6 0.57(7) 0.091(13) 0.22(3) 0.059(14) 0.22(4) 0.09(3)
Cl7 0.37(5) 0.079(10) 0.067(10) 0.004(7) -0.021(15) 0.017(18)
Cl8 0.137(16) 0.45(5) 0.78(8) 0.52(6) 0.13(3) 0.14(3)
Cl9 0.18(2) 0.24(3) 0.22(2) 0.06(3) -0.044(18) -0.019(19)
N1 0.058(2) 0.039(2) 0.058(3) 0.012(2) 0.011(2) -0.003(2)
N2 0.051(2) 0.045(2) 0.053(3) 0.011(2) 0.009(2) -0.005(2)
O1 0.078(2) 0.052(2) 0.080(3) 0.025(2) -0.001(2) 0.001(2)
O2 0.087(3) 0.052(2) 0.073(3) 0.0048(19) 0.029(2) -0.003(2)

loop_
_atom_type_symbol
_atom_type_description
_atom_type_scat_dispersion_real
_atom_type_scat_dispersion_imag
_atom_type_scat_source
C C 0.0033 0.0016 'International Tables Vol C Tables 4.2.6.8 and 6.1.1.4'
H H 0.0000 0.0000 'International Tables Vol C Tables 4.2.6.8 and 6.1.1.4'
N N 0.0061 0.0033 'International Tables Vol C Tables 4.2.6.8 and 6.1.1.4'
O O 0.0106 0.0060 'International Tables Vol C Tables 4.2.6.8 and 6.1.1.4'
Cl Cl 0.1484 0.1585 'International Tables Vol C Tables 4.2.6.8 and 6.1.1.4'

loop_
_geom_angle_atom_site_label_1
_geom_angle_atom_site_label_2
_geom_angle_atom_site_label_3
_geom_angle
_geom_angle_site_symmetry_1
N1 C1 C6 121.4(5) .
N1 C1 C2 120.5(5) .
C6 C1 C2 118.1(5) .
C3 C2 C1 119.9(5) .
C2 C3 C4 121.8(5) .
C5 C4 C3 118.8(5) .
C4 C5 C6 121.1(5) .
C5 C6 C1 120.3(5) .
C5 C6 C7 118.9(5) .
C1 C6 C7 120.8(5) .
O1 C7 C8 122.5(5) .
O1 C7 C6 121.7(5) .
C8 C7 C6 115.9(5) .
C9 C8 C10 120.1(4) .
C9 C8 C7 118.6(4) .
C10 C8 C7 121.2(4) .
C10 C9 C8 122.4(5) 2_776
C9 C10 C8 117.4(4) 2_776
C9 C10 N1 122.9(4) 2_776
C8 C10 N1 119.7(5) .
N1 C11 C12 115.2(4) .
C11 C12 C13 110.9(5) .
C14 C13 C12 114.3(6) .
C16 C15 N2 121.7(5) .
C16 C15 C20 118.3(5) .
N2 C15 C20 119.9(5) .
C17 C16 C15 121.7(5) .
C16 C17 C18 120.6(6) .
C19 C18 C17 118.2(5) .
C18 C19 C20 123.0(5) .
C19 C20 C15 118.0(5) .
C19 C20 C21 120.2(5) .
C15 C20 C21 121.8(5) .
O2 C21 C20 122.3(5) .
O2 C21 C22 121.8(5) .
C20 C21 C22 115.8(4) .
C24 C22 C23 121.2(4) 2_765
C24 C22 C21 117.9(4) 2_765
C23 C22 C21 121.0(5) .
C24 C23 C22 117.8(4) .
C24 C23 N2 121.7(4) .
C22 C23 N2 120.5(4) .
C22 C24 C23 121.0(4) 2_765
N2 C25 C26 114.3(4) .
C27 C26 C25 112.4(4) .
C26 C27 C28 111.9(5) .
Cl3 C29 Cl1 113.6(9) .
Cl3 C29 Cl5 73.8(13) .
Cl1 C29 Cl5 42.3(12) .
Cl3 C29 Cl2 110.0(9) .
Cl1 C29 Cl2 110.8(7) .
Cl5 C29 Cl2 141.4(12) .
Cl3 C29 Cl4 130.3(17) .
Cl1 C29 Cl4 18.0(18) .
Cl5 C29 Cl4 60.3(19) .
Cl2 C29 Cl4 95.8(15) .
Cl3 C29 Cl7 18.5(19) .
Cl1 C29 Cl7 116.4(10) .
Cl5 C29 Cl7 82.9(16) .
Cl2 C29 Cl7 92.8(14) .
Cl4 C29 Cl7 129.2(17) .
Cl3 C29 Cl9 126.3(15) .
Cl1 C29 Cl9 85.2(11) .
Cl5 C29 Cl9 120.8(18) .
Cl2 C29 Cl9 25.8(9) .
Cl4 C29 Cl9 70.1(17) .
Cl7 C29 Cl9 107.8(18) .
Cl3 C29 Cl8 59.2(17) .
Cl1 C29 Cl8 116.9(10) .
Cl5 C29 Cl8 107.7(11) .
Cl2 C29 Cl8 53.3(14) .
Cl4 C29 Cl8 116.6(18) .
Cl7 C29 Cl8 40.8(17) .
Cl9 C29 Cl8 67.4(17) .
Cl3 C29 Cl6 28.0(14) .
Cl1 C29 Cl6 92.9(10) .
Cl5 C29 Cl6 50.6(16) .
Cl2 C29 Cl6 137.5(12) .
Cl4 C29 Cl6 110.9(18) .
Cl7 C29 Cl6 44.7(19) .
Cl9 C29 Cl6 147(2) .
Cl8 C29 Cl6 84.7(18) .
C1 N1 C10 120.7(4) .
C1 N1 C11 121.2(4) .
C10 N1 C11 118.0(4) .
C15 N2 C23 120.8(4) .
C15 N2 C25 118.7(4) .
C23 N2 C25 120.4(4) .

loop_
_geom_bond_atom_site_label_1
_geom_bond_atom_site_label_2
_geom_bond_distance
_geom_bond_site_symmetry_2
C1 N1 1.372(6) .
C1 C6 1.392(7) .
C1 C2 1.411(7) .
C2 C3 1.359(7) .
C3 C4 1.377(7) .
C4 C5 1.369(7) .
C5 C6 1.379(7) .
C6 C7 1.462(7) .
C7 O1 1.229(6) .
C7 C8 1.447(7) .
C8 C9 1.373(6) .
C8 C10 1.408(6) .
C9 C10 1.374(6) 2_776
C10 C9 1.374(6) 2_776
C10 N1 1.411(6) .
C11 N1 1.465(6) .
C11 C12 1.495(7) .
C12 C13 1.522(7) .
C13 C14 1.489(10) .
C15 C16 1.388(7) .
C15 N2 1.388(6) .
C15 C20 1.409(7) .
C16 C17 1.361(7) .
C17 C18 1.395(8) .
C18 C19 1.350(8) .
C19 C20 1.402(7) .
C20 C21 1.436(7) .
C21 O2 1.236(6) .
C21 C22 1.464(6) .
C22 C24 1.387(7) 2_765
C22 C23 1.395(6) .
C23 C24 1.390(6) .
C23 N2 1.399(6) .
C24 C22 1.387(6) 2_765
C25 N2 1.465(6) .
C25 C26 1.515(7) .
C26 C27 1.499(7) .
C27 C28 1.522(8) .
C29 Cl3 1.724(9) .
C29 Cl1 1.731(8) .
C29 Cl5 1.727(9) .
C29 Cl2 1.731(8) .
C29 Cl4 1.741(10) .
C29 Cl7 1.739(10) .
C29 Cl9 1.741(10) .
C29 Cl8 1.750(10) .
C29 Cl6 1.758(10) .

loop_
_geom_hbond_atom_site_label_D
_geom_hbond_atom_site_label_H
_geom_hbond_atom_site_label_A
_geom_hbond_distance_DH
_geom_hbond_distance_HA
_geom_hbond_distance_DA
_geom_hbond_angle_DHA
_geom_hbond_site_symmetry_A
C29 H29 O1 0.855(10) 2.32(6) 2.994(9) 136(8) 1_545
C25 H25A O2 0.97 2.68 3.323(7) 123.8 2_665
C5 H5 Cl8 0.93 2.74 3.63(2) 160.6 1_465
C5 H5 Cl7 0.93 3.20 3.96(3) 141.1 1_465
C5 H5 Cl2 0.93 2.93 3.840(9) 166.6 1_465
C3 H3 O2 0.93 2.60 3.423(7) 148.3 1_455
